data_7010123
loop_
_publ_author_name
'Coward, Kathleen M.'
'Jones, Anthony C.'
'Steiner, Alexander'
'Bickley, Jamie F.'
'Smith, Lesley M.'
'Pemble, Martyn E.'

_publ_section_title
;
 Dimethylzinc adducts with macrocyclic amines
;
_journal_issue 19
_journal_name_full 'Journal of the Chemical Society, Dalton Transactions'
_journal_page_first 3480
_journal_paper_doi 10.1039/b006253g
_journal_year 2000
_chemical_formula_sum 'C22 H54 N6 Zn2'
_chemical_formula_weight 266.78
_chemical_name_systematic
; 
 ? 
;
_space_group_IT_number 14
_symmetry_cell_setting monoclinic
_symmetry_space_group_name_Hall '-P 2yn'
_symmetry_space_group_name_H-M 'P 1 21/n 1'
_atom_sites_solution_hydrogens geom
_atom_sites_solution_primary direct
_atom_sites_solution_secondary difmap
_audit_creation_method SHELXL-97
_cell_angle_alpha 90.00
_cell_angle_beta 109.052(18)
_cell_angle_gamma 90.00
_cell_formula_units_Z 2
_cell_length_a 12.500(2)
_cell_length_b 8.1763(8)
_cell_length_c 14.442(2)
_cell_measurement_temperature 213(2)
_cell_volume 1395.2(4)
_computing_data_collection 'IPDS (STOE, 1997)'
_computing_data_reduction 'X-RED (STOE, 1996)'
_computing_structure_refinement 'SHELXL-97 (Sheldrick, 1997)'
_computing_structure_solution 'SHELXS-97 (Sheldrick, 1990)'
_diffrn_ambient_temperature 213(2)
_diffrn_measured_fraction_theta_full 0.890
_diffrn_measured_fraction_theta_max 0.890
_diffrn_measurement_device_type 'Stoe IPDS'
_diffrn_measurement_method 'Image Plate'
_diffrn_radiation_monochromator graphite
_diffrn_radiation_source 'fine-focus sealed tube'
_diffrn_radiation_type MoK\a
_diffrn_radiation_wavelength 0.71073
_diffrn_reflns_av_R_equivalents 0.0471
_diffrn_reflns_av_sigmaI/netI 0.0372
_diffrn_reflns_limit_h_max 14
_diffrn_reflns_limit_h_min -14
_diffrn_reflns_limit_k_max 9
_diffrn_reflns_limit_k_min -9
_diffrn_reflns_limit_l_max 16
_diffrn_reflns_limit_l_min -16
_diffrn_reflns_number 8557
_diffrn_reflns_theta_full 24.23
_diffrn_reflns_theta_max 24.23
_diffrn_reflns_theta_min 2.62
_exptl_absorpt_coefficient_mu 1.671
_exptl_absorpt_correction_type none
_exptl_crystal_colour colourless
_exptl_crystal_density_diffrn 1.270
_exptl_crystal_density_method 'not measured'
_exptl_crystal_description 'block '
_exptl_crystal_F_000 576
_exptl_crystal_size_max 0.35
_exptl_crystal_size_mid 0.3
_exptl_crystal_size_min 0.25
_refine_diff_density_max 0.479
_refine_diff_density_min -0.647
_refine_diff_density_rms 0.072
_refine_ls_extinction_method none
_refine_ls_goodness_of_fit_ref 1.026
_refine_ls_hydrogen_treatment mixed
_refine_ls_matrix_type full
_refine_ls_number_parameters 136
_refine_ls_number_reflns 2171
_refine_ls_number_restraints 0
_refine_ls_restrained_S_all 1.026
_refine_ls_R_factor_all 0.0405
_refine_ls_R_factor_gt 0.0318
_refine_ls_shift/su_max 0.000
_refine_ls_shift/su_mean 0.000
_refine_ls_structure_factor_coef Fsqd
_refine_ls_weighting_details 'w=1/[\s^2^(Fo^2^)+(0.0522P)^2^+0.0000P] where P=(Fo^2^+2Fc^2^)/3'
_refine_ls_weighting_scheme calc
_refine_ls_wR_factor_gt 0.0776
_refine_ls_wR_factor_ref 0.0803
_reflns_number_gt 1773
_reflns_number_total 2171
_reflns_threshold_expression >2sigma(I)
_cod_data_source_file b006253g.txt
_cod_data_source_block tony20
_cod_depositor_comments
;
The following automatic conversions were performed:
'__computing_data_collection' tag replaced with
'_computing_data_collection'.

Automatic conversion script
Id: cif_correct_tags 1440 2010-10-19 06:21:57Z saulius 

The following automatic conversions were performed:

'_refine_ls_weighting_scheme' value 'calc
w=1/[\s^2^(Fo^2^)+(0.0522P)^2^+0.0000P] where P=(Fo^2^+2Fc^2^)/3' was
changed to 'calc'. New tag '_refine_ls_weighting_details' was
created. The value of the new tag was set to
'w=1/[\s^2^(Fo^2^)+(0.0522P)^2^+0.0000P] where P=(Fo^2^+2Fc^2^)/3'.

Automatic conversion script
Id: cif_fix_values 3143 2015-03-26 13:38:13Z robertas 
;
_cod_original_cell_volume 1395.2(3)
_cod_original_sg_symbol_H-M ' P 21/n'
_cod_database_code 7010123

loop_
_symmetry_equiv_pos_as_xyz
'x, y, z'
'-x+1/2, y+1/2, -z+1/2'
'-x, -y, -z'
'x-1/2, -y-1/2, z-1/2'

loop_
_atom_site_label
_atom_site_type_symbol
_atom_site_fract_x
_atom_site_fract_y
_atom_site_fract_z
_atom_site_U_iso_or_equiv
_atom_site_adp_type
_atom_site_occupancy
_atom_site_calc_flag
_atom_site_refinement_flags
_atom_site_disorder_assembly
_atom_site_disorder_group
C1 C 0.1819(3) 0.2521(3) -0.0167(2) 0.0400(8) Uani 1 d . . .
H1A H 0.2340 0.2331 -0.0527 0.048 Uiso 1 calc R . .
H1B H 0.2000 0.3552 0.0182 0.048 Uiso 1 calc R . .
H1C H 0.1051 0.2561 -0.0620 0.048 Uiso 1 calc R . .
C2 C 0.1256(3) 0.0059(4) 0.1804(2) 0.0376(7) Uani 1 d . . .
H2A H 0.1587 -0.0962 0.2107 0.045 Uiso 1 calc R . .
H2B H 0.0446 -0.0081 0.1495 0.045 Uiso 1 calc R . .
H2C H 0.1396 0.0905 0.2300 0.045 Uiso 1 calc R . .
C3 C 0.5755(2) 0.1770(3) 0.1681(2) 0.0285(6) Uani 1 d . . .
H3A H 0.6004 0.2037 0.2381 0.034 Uiso 1 calc R . .
H3B H 0.6042 0.0680 0.1607 0.034 Uiso 1 calc R . .
C4 C 0.4465(2) 0.1758(3) 0.1281(2) 0.0266(6) Uani 1 d . . .
H4A H 0.4188 0.2711 0.1547 0.032 Uiso 1 calc R . .
H4B H 0.4232 0.1895 0.0569 0.032 Uiso 1 calc R . .
C5 C 0.4175(3) 0.0041(4) 0.2556(2) 0.0348(7) Uani 1 d . . .
H5A H 0.4000 0.1028 0.2850 0.042 Uiso 1 calc R . .
H5B H 0.4975 -0.0203 0.2842 0.042 Uiso 1 calc R . .
H5C H 0.3735 -0.0863 0.2676 0.042 Uiso 1 calc R . .
C6 C 0.4145(2) -0.1205(3) 0.1018(2) 0.0271(6) Uani 1 d . . .
H6A H 0.4820 -0.1741 0.1460 0.032 Uiso 1 calc R . .
H6B H 0.4305 -0.0898 0.0420 0.032 Uiso 1 calc R . .
C7 C 0.3157(2) -0.2386(3) 0.0763(2) 0.0282(6) Uani 1 d . . .
H7A H 0.3360 -0.3377 0.0476 0.034 Uiso 1 calc R . .
H7B H 0.3008 -0.2701 0.1364 0.034 Uiso 1 calc R . .
C8 C 0.1138(2) -0.2727(3) 0.0002(2) 0.0311(6) Uani 1 d . . .
H8A H 0.1102 -0.2921 0.0654 0.037 Uiso 1 calc R . .
H8B H 0.1215 -0.3763 -0.0298 0.037 Uiso 1 calc R . .
H8C H 0.0450 -0.2186 -0.0394 0.037 Uiso 1 calc R . .
C9 C 0.2191(2) -0.1371(3) -0.0920(2) 0.0257(6) Uani 1 d . . .
H9A H 0.2729 -0.0476 -0.0868 0.031 Uiso 1 calc R . .
H9B H 0.1449 -0.0990 -0.1342 0.031 Uiso 1 calc R . .
C10 C 0.2547(2) -0.2803(3) -0.1428(2) 0.0278(6) Uani 1 d . . .
H10A H 0.2235 -0.3815 -0.1257 0.033 Uiso 1 calc R . .
H10B H 0.2223 -0.2657 -0.2139 0.033 Uiso 1 calc R . .
C11 C 0.4073(3) -0.4640(3) -0.1369(3) 0.0404(8) Uani 1 d . . .
H11A H 0.4888 -0.4737 -0.1195 0.048 Uiso 1 calc R . .
H11B H 0.3723 -0.4871 -0.2061 0.048 Uiso 1 calc R . .
H11C H 0.3801 -0.5413 -0.0988 0.048 Uiso 1 calc R . .
N1 N 0.38947(18) 0.0283(3) 0.14930(16) 0.0238(5) Uani 1 d . . .
N2 N 0.21192(18) -0.1681(2) 0.00673(15) 0.0222(5) Uani 1 d . . .
N3 N 0.37810(18) -0.2971(2) -0.11612(16) 0.0247(5) Uani 1 d . . .
Zn1 Zn 0.19524(3) 0.07058(3) 0.07928(2) 0.02641(14) Uani 1 d . . .

loop_
_atom_site_aniso_label
_atom_site_aniso_U_11
_atom_site_aniso_U_22
_atom_site_aniso_U_33
_atom_site_aniso_U_23
_atom_site_aniso_U_13
_atom_site_aniso_U_12
C1 0.0385(17) 0.0260(14) 0.054(2) 0.0091(13) 0.0123(15) 0.0066(12)
C2 0.0438(17) 0.0334(15) 0.0422(18) -0.0050(14) 0.0230(15) -0.0035(13)
C3 0.0289(14) 0.0318(15) 0.0249(15) -0.0046(11) 0.0087(12) -0.0011(11)
C4 0.0285(14) 0.0225(13) 0.0309(15) -0.0009(11) 0.0126(12) 0.0014(11)
C5 0.0409(16) 0.0381(15) 0.0259(15) -0.0035(13) 0.0115(13) -0.0020(14)
C6 0.0281(14) 0.0259(13) 0.0262(14) -0.0042(11) 0.0075(12) 0.0070(11)
C7 0.0356(15) 0.0208(13) 0.0254(14) 0.0007(11) 0.0061(12) 0.0056(11)
C8 0.0351(15) 0.0262(14) 0.0350(16) 0.0002(12) 0.0155(13) -0.0028(12)
C9 0.0253(13) 0.0265(13) 0.0261(14) 0.0027(11) 0.0096(12) 0.0037(11)
C10 0.0261(14) 0.0311(14) 0.0259(14) -0.0037(11) 0.0080(12) -0.0022(11)
C11 0.0437(18) 0.0247(15) 0.060(2) -0.0112(14) 0.0266(16) -0.0004(13)
N1 0.0291(12) 0.0217(11) 0.0229(12) -0.0035(9) 0.0116(10) 0.0006(9)
N2 0.0255(11) 0.0193(10) 0.0226(12) 0.0020(8) 0.0089(10) 0.0019(9)
N3 0.0266(11) 0.0207(10) 0.0279(12) -0.0048(9) 0.0105(10) 0.0008(9)
Zn1 0.0310(2) 0.01896(18) 0.0334(2) 0.00110(13) 0.01612(14) 0.00296(13)

loop_
_atom_type_symbol
_atom_type_description
_atom_type_scat_dispersion_real
_atom_type_scat_dispersion_imag
_atom_type_scat_source
C C 0.0020 0.0020 'International Tables Vol C Tables 4.2.6.8 and 6.1.1.4'
H H 0.0000 0.0000 'International Tables Vol C Tables 4.2.6.8 and 6.1.1.4'
N N 0.0040 0.0030 'International Tables Vol C Tables 4.2.6.8 and 6.1.1.4'
Zn Zn 0.2220 1.4310 'International Tables Vol C Tables 4.2.6.8 and 6.1.1.4'

loop_
_geom_angle_atom_site_label_1
_geom_angle_atom_site_label_2
_geom_angle_atom_site_label_3
_geom_angle
_geom_angle_site_symmetry_1
_geom_angle_site_symmetry_3
_geom_angle_publ_flag
N3 C3 C4 110.9(2) 3_655 . ?
N1 C4 C3 116.6(2) . . ?
N1 C6 C7 111.0(2) . . ?
N2 C7 C6 112.5(2) . . ?
N2 C9 C10 116.8(2) . . ?
N3 C10 C9 113.1(2) . . ?
C5 N1 C6 111.0(2) . . ?
C5 N1 C4 111.0(2) . . ?
C6 N1 C4 112.6(2) . . ?
C5 N1 Zn1 109.40(17) . . ?
C6 N1 Zn1 105.59(15) . . ?
C4 N1 Zn1 107.04(15) . . ?
C8 N2 C7 110.3(2) . . ?
C8 N2 C9 110.4(2) . . ?
C7 N2 C9 114.0(2) . . ?
C8 N2 Zn1 109.32(16) . . ?
C7 N2 Zn1 102.46(14) . . ?
C9 N2 Zn1 110.07(14) . . ?
C3 N3 C11 110.6(2) 3_655 . ?
C3 N3 C10 111.1(2) 3_655 . ?
C11 N3 C10 110.0(2) . . ?
C2 Zn1 C1 138.10(13) . . ?
C2 Zn1 N2 103.79(10) . . ?
C1 Zn1 N2 108.64(11) . . ?
C2 Zn1 N1 106.51(11) . . ?
C1 Zn1 N1 104.49(11) . . ?
N2 Zn1 N1 80.35(7) . . ?

loop_
_geom_bond_atom_site_label_1
_geom_bond_atom_site_label_2
_geom_bond_distance
_geom_bond_site_symmetry_2
_geom_bond_publ_flag
C1 Zn1 2.000(3) . ?
C2 Zn1 2.000(3) . ?
C3 N3 1.466(4) 3_655 ?
C3 C4 1.525(4) . ?
C4 N1 1.482(3) . ?
C5 N1 1.472(4) . ?
C6 N1 1.480(3) . ?
C6 C7 1.516(4) . ?
C7 N2 1.474(3) . ?
C8 N2 1.473(3) . ?
C9 N2 1.480(3) . ?
C9 C10 1.523(4) . ?
C10 N3 1.470(3) . ?
C11 N3 1.469(3) . ?
N1 Zn1 2.331(2) . ?
N2 Zn1 2.257(2) . ?
N3 C3 1.466(4) 3_655 ?

loop_
_geom_torsion_atom_site_label_1
_geom_torsion_atom_site_label_2
_geom_torsion_atom_site_label_3
_geom_torsion_atom_site_label_4
_geom_torsion
_geom_torsion_site_symmetry_1
_geom_torsion_site_symmetry_2
_geom_torsion_site_symmetry_3
_geom_torsion_site_symmetry_4
_geom_torsion_publ_flag
N3 C3 C4 N1 160.6(2) 3_655 . . . ?
N1 C6 C7 N2 61.3(3) . . . . ?
N2 C9 C10 N3 -86.1(3) . . . . ?
C7 C6 N1 C5 85.9(3) . . . . ?
C7 C6 N1 C4 -149.0(2) . . . . ?
C7 C6 N1 Zn1 -32.6(2) . . . . ?
C3 C4 N1 C5 60.1(3) . . . . ?
C3 C4 N1 C6 -65.0(3) . . . . ?
C3 C4 N1 Zn1 179.40(19) . . . . ?
C6 C7 N2 C8 -168.3(2) . . . . ?
C6 C7 N2 C9 66.9(3) . . . . ?
C6 C7 N2 Zn1 -52.0(2) . . . . ?
C10 C9 N2 C8 -71.3(3) . . . . ?
C10 C9 N2 C7 53.4(3) . . . . ?
C10 C9 N2 Zn1 167.86(18) . . . . ?
C9 C10 N3 C3 -77.7(3) . . . 3_655 ?
C9 C10 N3 C11 159.5(2) . . . . ?
C8 N2 Zn1 C2 36.42(19) . . . . ?
C7 N2 Zn1 C2 -80.52(19) . . . . ?
C9 N2 Zn1 C2 157.88(17) . . . . ?
C8 N2 Zn1 C1 -116.65(18) . . . . ?
C7 N2 Zn1 C1 126.40(18) . . . . ?
C9 N2 Zn1 C1 4.80(19) . . . . ?
C8 N2 Zn1 N1 141.20(17) . . . . ?
C7 N2 Zn1 N1 24.26(16) . . . . ?
C9 N2 Zn1 N1 -97.34(16) . . . . ?
C5 N1 Zn1 C2 -13.60(19) . . . . ?
C6 N1 Zn1 C2 105.91(19) . . . . ?
C4 N1 Zn1 C2 -133.90(17) . . . . ?
C5 N1 Zn1 C1 137.84(19) . . . . ?
C6 N1 Zn1 C1 -102.64(19) . . . . ?
C4 N1 Zn1 C1 17.54(19) . . . . ?
C5 N1 Zn1 N2 -115.25(17) . . . . ?
C6 N1 Zn1 N2 4.27(16) . . . . ?
C4 N1 Zn1 N2 124.45(17) . . . . ?
